data_7245163
loop_
_publ_author_name
'Wang, Fu-Xue'
'Zhang, Zi-Chen'
'Yi, Xiao-Hong'
'Wang, Chong-Chen'
'Wang, Peng'
'Wang, Chao-Yang'
'Yu, Bao Yi'

_publ_section_title
;
 A micron-sized Co-MOF sheet to active peroxymonosulfate for efficient
 organic pollutant degradation
;
_journal_name_full CrystEngComm
_journal_paper_doi 10.1039/D2CE00791F
_journal_year 2022
_chemical_formula_moiety 'C19 H20 Co N2 O7'
_chemical_formula_sum 'C19 H20 Co N2 O7'
_chemical_formula_weight 447.30
_chemical_name_systematic BUC-92
_space_group_crystal_system orthorhombic
_space_group_IT_number 61
_space_group_name_Hall '-P 2ac 2ab'
_space_group_name_H-M_alt 'P b c a'
_atom_sites_solution_hydrogens mixed
_atom_sites_solution_primary dual
_audit_block_doi 10.5517/ccdc.csd.cc2bxyrz
_audit_creation_date 2022-02-07
_audit_creation_method
;
Olex2 1.2-beta
(compiled 2016.11.30 svn.r3356 for OlexSys, GUI svn.r5269)
;
_audit_update_record
;
2022-05-15 deposited with the CCDC.	2022-07-18 downloaded from the CCDC.
;
_cell_angle_alpha 90
_cell_angle_beta 90
_cell_angle_gamma 90
_cell_formula_units_Z 8
_cell_length_a 10.0404(8)
_cell_length_b 9.9260(7)
_cell_length_c 38.902(3)
_cell_measurement_reflns_used 3646
_cell_measurement_temperature 293(1)
_cell_measurement_theta_max 25.2110
_cell_measurement_theta_min 2.3430
_cell_volume 3877.0(5)
_computing_cell_refinement 'CrysAlisPro 1.171.40.53 (Rigaku OD, 2019)'
_computing_data_collection 'CrysAlisPro 1.171.40.53 (Rigaku OD, 2019)'
_computing_data_reduction 'CrysAlisPro 1.171.40.53 (Rigaku OD, 2019)'
_computing_molecular_graphics 'Olex2 (Dolomanov et al., 2009)'
_computing_publication_material 'Olex2 (Dolomanov et al., 2009)'
_computing_structure_refinement 'ShelXL (Sheldrick, 2015)'
_computing_structure_solution 'ShelXT (Sheldrick, 2015)'
_diffrn_ambient_temperature 293(2)
_diffrn_detector 'CCD plate'
_diffrn_detector_area_resol_mean 10.0000
_diffrn_measured_fraction_theta_full 0.9867
_diffrn_measured_fraction_theta_max 0.9290
_diffrn_measurement_details
;
List of Runs (angles in degrees, time in seconds):

  # Type    Start    End  Width  t~exp~   \w     \q     \k     \f   Frames
#--------------------------------------------------------------------------
  1  \w    -74.00  -7.00   0.50    2.29    --   20.00  54.00 -60.00  134
  2  \w     -2.00  41.00   0.50    2.29    --   20.00  54.00 -60.00   86
  3  \w     46.00  71.00   0.50    2.29    --   20.00  54.00 -60.00   50
  4  \w    -36.00 -11.00   0.50    2.29    --   20.00  54.00-180.00   50
  5  \w     25.00  73.00   0.50    2.29    --   20.00  54.00-180.00   96
  6  \w    -41.00  19.00   0.50    2.29    --   20.00  54.00-120.00  120
  7  \w     48.00  73.00   0.50    2.29    --   20.00  54.00-120.00   50
  8  \w    -72.00 -34.50   0.50    2.29    --   20.00  54.00  90.00   75
;
_diffrn_measurement_device 'two-circle diffractometer'
_diffrn_measurement_device_type 'XtaLAB Mini II'
_diffrn_measurement_method '\w scans'
_diffrn_orient_matrix_type 'CrysAlisPro convention (1999,Acta A55,543-557)'
_diffrn_orient_matrix_UB_11 0.0474781000
_diffrn_orient_matrix_UB_12 -0.0470763000
_diffrn_orient_matrix_UB_13 0.0061888000
_diffrn_orient_matrix_UB_21 -0.0027868000
_diffrn_orient_matrix_UB_22 -0.0350302000
_diffrn_orient_matrix_UB_23 -0.0158678000
_diffrn_orient_matrix_UB_31 0.0522659000
_diffrn_orient_matrix_UB_32 0.0408616000
_diffrn_orient_matrix_UB_33 -0.0064634000
_diffrn_radiation_monochromator graphite
_diffrn_radiation_probe x-ray
_diffrn_radiation_type 'Mo K\a'
_diffrn_radiation_wavelength 0.71073
_diffrn_reflns_av_R_equivalents 0.0649
_diffrn_reflns_av_unetI/netI 0.0813
_diffrn_reflns_Laue_measured_fraction_full 0.990
_diffrn_reflns_Laue_measured_fraction_max 0.929
_diffrn_reflns_limit_h_max 14
_diffrn_reflns_limit_h_min -14
_diffrn_reflns_limit_k_max 8
_diffrn_reflns_limit_k_min -14
_diffrn_reflns_limit_l_max 53
_diffrn_reflns_limit_l_min -55
_diffrn_reflns_number 20555
_diffrn_reflns_point_group_measured_fraction_full 0.990
_diffrn_reflns_point_group_measured_fraction_max 0.929
_diffrn_reflns_theta_full 25.242
_diffrn_reflns_theta_max 30.563
_diffrn_reflns_theta_min 2.094
_diffrn_source 'fine-focus sealed X-ray tube'
_diffrn_source_type 'Rigaku (Mo) X-ray Source'
_exptl_absorpt_coefficient_mu 0.930
_exptl_absorpt_correction_T_max 1.00000
_exptl_absorpt_correction_T_min 0.57943
_exptl_absorpt_correction_type multi-scan
_exptl_absorpt_process_details
;
CrysAlisPro 1.171.40.53 (Rigaku Oxford Diffraction, 2019)
Empirical absorption correction using spherical harmonics,
 implemented in SCALE3 ABSPACK scaling algorithm.
;
_exptl_crystal_colour PINK
_exptl_crystal_colour_primary colourless
_exptl_crystal_density_diffrn 1.533
_exptl_crystal_description 'micro-sized sheet'
_exptl_crystal_F_000 1848
_exptl_crystal_size_max 0.25
_exptl_crystal_size_mid 0.21
_exptl_crystal_size_min 0.2
_refine_diff_density_max 0.830
_refine_diff_density_min -0.786
_refine_diff_density_rms 0.106
_refine_ls_extinction_method none
_refine_ls_goodness_of_fit_ref 1.044
_refine_ls_hydrogen_treatment constr
_refine_ls_matrix_type full
_refine_ls_number_parameters 264
_refine_ls_number_reflns 5528
_refine_ls_number_restraints 0
_refine_ls_restrained_S_all 1.044
_refine_ls_R_factor_all 0.1231
_refine_ls_R_factor_gt 0.0736
_refine_ls_shift/su_max 0.001
_refine_ls_shift/su_mean 0.000
_refine_ls_structure_factor_coef Fsqd
_refine_ls_weighting_details 'w=1/[\s^2^(Fo^2^)+(0.0715P)^2^+8.8733P] where P=(Fo^2^+2Fc^2^)/3'
_refine_ls_weighting_scheme calc
_refine_ls_wR_factor_gt 0.1745
_refine_ls_wR_factor_ref 0.1949
_reflns_Friedel_coverage 0.000
_reflns_number_gt 3288
_reflns_number_total 5528
_reflns_threshold_expression 'I > 2\s(I)'
_cod_data_source_file d2ce00791f2.cif
_cod_data_source_block exp_105
_cod_database_code 7245163
_chemical_oxdiff_formula 'Co Cl O N C H'
_shelx_space_group_comment
;
The symmetry employed for this shelxl refinement is uniquely defined
by the following loop, which should always be used as a source of
symmetry information in preference to the above space-group names.
They are only intended as comments.
;
_diffrn_oxdiff_digest_frames
;
01189e55f163d475193287a936cef8019d0002640d0
;
_reflns_odcompleteness_completeness 98.67
_reflns_odcompleteness_iscentric 1
_reflns_odcompleteness_theta 26.32
_olex2_refinement_description
;
1. Fixed Uiso
 At 1.2 times of:
  All C(H) groups, All C(H,H) groups
 At 1.5 times of:
  All O(H,H) groups
2.a Rotating group:
 O1W(H1WA,H1WB), O2W(H2WA,H2WB)
2.b Ternary CH refined with riding coordinates:
 C2(H2), C3(H3)
2.c Secondary CH2 refined with riding coordinates:
 C6(H6A,H6B), C13(H13A,H13B)
2.d Aromatic/amide H refined with riding coordinates:
 C8(H8), C9(H9), C10(H10), C11(H11), C12(H12), C15(H15), C16(H16), C17(H17),
 C18(H18), C19(H19)
;
_shelx_shelxl_version_number 2014/7
_olex2_submission_special_instructions 'No special instructions were received'
_oxdiff_exptl_absorpt_empirical_details
;
Empirical correction (ABSPACK) includes:
- Absorption correction using spherical harmonics
- Frame scaling
;
_oxdiff_exptl_absorpt_empirical_full_max 1.433
_oxdiff_exptl_absorpt_empirical_full_min 0.695

loop_
_space_group_symop_operation_xyz
'x, y, z'
'-x+1/2, -y, z+1/2'
'-x, y+1/2, -z+1/2'
'x+1/2, -y+1/2, -z'
'-x, -y, -z'
'x-1/2, y, -z-1/2'
'x, -y-1/2, z-1/2'
'-x-1/2, y-1/2, z'

loop_
_atom_site_label
_atom_site_type_symbol
_atom_site_fract_x
_atom_site_fract_y
_atom_site_fract_z
_atom_site_U_iso_or_equiv
_atom_site_adp_type
_atom_site_occupancy
_atom_site_site_symmetry_order
_atom_site_calc_flag
_atom_site_refinement_flags_posn
_atom_site_refinement_flags_adp
_atom_site_refinement_flags_occupancy
_atom_site_disorder_assembly
_atom_site_disorder_group
Co1 Co 0.85599(6) 1.03293(5) 0.44677(2) 0.02999(17) Uani 1 1 d . . . . .
O1 O 0.7218(3) 0.9312(3) 0.41707(8) 0.0317(7) Uani 1 1 d . . . . .
O1W O 0.9425(3) 0.8514(3) 0.46157(8) 0.0378(7) Uani 1 1 d . . . . .
H1WA H 0.8900 0.7842 0.4571 0.057 Uiso 1 1 d GR . . . .
H1WB H 0.9584 0.8517 0.4835 0.057 Uiso 1 1 d GR . . . .
O2 O 0.7364(3) 0.7143(3) 0.43160(8) 0.0384(8) Uani 1 1 d . . . . .
O2W O 0.7198(6) 1.0184(4) 0.48815(12) 0.0945(19) Uani 1 1 d . . . . .
H2WA H 0.7610 1.0238 0.5089 0.142 Uiso 1 1 d GR . . . .
H2WB H 0.6709 1.1048 0.4880 0.142 Uiso 1 1 d GR . . . .
O3 O 0.3782(5) 0.8324(4) 0.46057(10) 0.0730(14) Uani 1 1 d . . . . .
O4 O 0.5039(4) 0.6522(3) 0.47073(8) 0.0455(9) Uani 1 1 d . . . . .
O5 O 0.5692(3) 0.4557(3) 0.35710(8) 0.0374(7) Uani 1 1 d . . . . .
N007 N 0.4808(3) 0.5637(3) 0.40542(9) 0.0256(7) Uani 1 1 d . . . . .
N008 N 0.5957(4) 0.6841(3) 0.36652(8) 0.0269(7) Uani 1 1 d . . . . .
C1 C 0.6844(4) 0.8112(4) 0.41583(10) 0.0247(8) Uani 1 1 d . . . . .
C2 C 0.5630(4) 0.7817(4) 0.39319(10) 0.0246(8) Uani 1 1 d . . . . .
H2 H 0.5291 0.8651 0.3829 0.030 Uiso 1 1 calc R . . . .
C3 C 0.4499(4) 0.7068(3) 0.41246(10) 0.0244(8) Uani 1 1 d . . . . .
H3 H 0.3642 0.7298 0.4019 0.029 Uiso 1 1 calc R . . . .
C4 C 0.4433(5) 0.7344(4) 0.45098(11) 0.0341(10) Uani 1 1 d . . . . .
C5 C 0.5515(4) 0.5580(4) 0.37368(10) 0.0254(8) Uani 1 1 d . . . . .
C6 C 0.6999(4) 0.7081(5) 0.34127(11) 0.0340(10) Uani 1 1 d . . . . .
H6A H 0.7472 0.6243 0.3373 0.041 Uiso 1 1 calc R . . . .
H6B H 0.7630 0.7720 0.3508 0.041 Uiso 1 1 calc R . . . .
C7 C 0.6507(4) 0.7610(4) 0.30728(11) 0.0331(9) Uani 1 1 d . . . . .
C8 C 0.7153(5) 0.8669(5) 0.29139(13) 0.0484(13) Uani 1 1 d . . . . .
H8 H 0.7868 0.9082 0.3023 0.058 Uiso 1 1 calc R . . . .
C9 C 0.6751(7) 0.9122(7) 0.25953(15) 0.0668(18) Uani 1 1 d . . . . .
H9 H 0.7183 0.9848 0.2493 0.080 Uiso 1 1 calc R . . . .
C10 C 0.5725(8) 0.8508(7) 0.24302(16) 0.079(2) Uani 1 1 d . . . . .
H10 H 0.5472 0.8803 0.2213 0.094 Uiso 1 1 calc R . . . .
C11 C 0.5052(8) 0.7445(7) 0.25831(16) 0.076(2) Uani 1 1 d . . . . .
H11 H 0.4345 0.7031 0.2470 0.092 Uiso 1 1 calc R . . . .
C12 C 0.5442(6) 0.7009(6) 0.29038(14) 0.0560(15) Uani 1 1 d . . . . .
H12 H 0.4987 0.6304 0.3009 0.067 Uiso 1 1 calc R . . . .
C13 C 0.3645(4) 0.4695(4) 0.40817(12) 0.0318(9) Uani 1 1 d . . . . .
H13A H 0.3316 0.4707 0.4316 0.038 Uiso 1 1 calc R . . . .
H13B H 0.3943 0.3786 0.4032 0.038 Uiso 1 1 calc R . . . .
C14 C 0.2518(4) 0.5049(4) 0.38413(12) 0.0312(9) Uani 1 1 d . . . . .
C15 C 0.2511(5) 0.4602(6) 0.35062(14) 0.0528(14) Uani 1 1 d . . . . .
H15 H 0.3180 0.4032 0.3428 0.063 Uiso 1 1 calc R . . . .
C16 C 0.1491(6) 0.5011(8) 0.32846(16) 0.0683(19) Uani 1 1 d . . . . .
H16 H 0.1485 0.4713 0.3058 0.082 Uiso 1 1 calc R . . . .
C17 C 0.0499(6) 0.5847(7) 0.33991(17) 0.0633(17) Uani 1 1 d . . . . .
H17 H -0.0155 0.6141 0.3247 0.076 Uiso 1 1 calc R . . . .
C18 C 0.0463(5) 0.6249(5) 0.37314(16) 0.0518(14) Uani 1 1 d . . . . .
H18 H -0.0232 0.6785 0.3811 0.062 Uiso 1 1 calc R . . . .
C19 C 0.1463(4) 0.5856(4) 0.39513(14) 0.0405(11) Uani 1 1 d . . . . .
H19 H 0.1436 0.6137 0.4179 0.049 Uiso 1 1 calc R . . . .

loop_
_atom_site_aniso_label
_atom_site_aniso_U_11
_atom_site_aniso_U_22
_atom_site_aniso_U_33
_atom_site_aniso_U_23
_atom_site_aniso_U_13
_atom_site_aniso_U_12
Co1 0.0415(3) 0.0190(2) 0.0295(3) -0.0005(2) 0.0013(3) -0.0079(2)
O1 0.0356(16) 0.0173(12) 0.0421(16) 0.0010(12) -0.0050(14) -0.0064(11)
O1W 0.049(2) 0.0278(14) 0.0362(16) 0.0062(13) -0.0081(15) -0.0134(14)
O2 0.0400(18) 0.0182(12) 0.0569(19) 0.0003(14) -0.0196(16) 0.0012(12)
O2W 0.163(5) 0.050(2) 0.070(3) -0.011(2) 0.071(3) -0.011(3)
O3 0.115(4) 0.058(2) 0.046(2) -0.0073(19) 0.011(2) 0.052(3)
O4 0.068(2) 0.0379(17) 0.0307(16) 0.0011(14) 0.0068(16) 0.0244(17)
O5 0.0432(18) 0.0238(13) 0.0452(18) -0.0107(13) 0.0023(15) 0.0043(14)
N007 0.0307(17) 0.0141(13) 0.0321(17) -0.0017(13) 0.0026(15) -0.0020(13)
N008 0.0314(18) 0.0230(15) 0.0265(16) -0.0023(14) 0.0011(15) -0.0030(14)
C1 0.0261(19) 0.0196(16) 0.0286(19) -0.0041(15) 0.0004(17) -0.0014(15)
C2 0.0256(19) 0.0185(15) 0.0297(19) 0.0011(15) -0.0011(17) -0.0006(15)
C3 0.0220(18) 0.0165(15) 0.035(2) 0.0011(15) 0.0024(17) 0.0033(14)
C4 0.041(2) 0.0286(19) 0.033(2) -0.0018(18) 0.011(2) 0.0075(19)
C5 0.0264(19) 0.0189(16) 0.0310(19) -0.0015(15) 0.0000(17) 0.0004(15)
C6 0.030(2) 0.037(2) 0.035(2) -0.0010(19) 0.0058(19) -0.0053(19)
C7 0.037(2) 0.033(2) 0.029(2) -0.0036(18) 0.006(2) 0.002(2)
C8 0.048(3) 0.051(3) 0.046(3) 0.003(2) 0.008(3) -0.008(3)
C9 0.081(5) 0.071(4) 0.049(3) 0.019(3) 0.008(3) -0.004(4)
C10 0.107(6) 0.080(5) 0.048(3) 0.019(3) -0.008(4) 0.013(5)
C11 0.093(5) 0.077(4) 0.060(4) 0.010(3) -0.030(4) -0.015(4)
C12 0.066(4) 0.052(3) 0.050(3) 0.008(3) -0.015(3) -0.015(3)
C13 0.031(2) 0.0192(16) 0.045(2) 0.0059(18) 0.000(2) -0.0034(17)
C14 0.0242(19) 0.0214(17) 0.048(2) 0.0021(18) -0.0013(19) -0.0062(15)
C15 0.034(2) 0.069(4) 0.055(3) -0.011(3) -0.001(3) 0.001(3)
C16 0.050(3) 0.111(6) 0.043(3) -0.010(3) -0.006(3) -0.014(4)
C17 0.044(3) 0.075(4) 0.071(4) 0.023(4) -0.011(3) -0.011(3)
C18 0.040(3) 0.029(2) 0.086(4) 0.003(3) -0.010(3) -0.002(2)
C19 0.034(2) 0.0292(19) 0.059(3) -0.007(2) -0.007(2) -0.0034(19)

loop_
_atom_type_symbol
_atom_type_description
_atom_type_scat_dispersion_real
_atom_type_scat_dispersion_imag
_atom_type_scat_source
C C 0.0033 0.0016 'International Tables Vol C Tables 4.2.6.8 and 6.1.1.4'
H H 0.0000 0.0000 'International Tables Vol C Tables 4.2.6.8 and 6.1.1.4'
Co Co 0.3494 0.9721 'International Tables Vol C Tables 4.2.6.8 and 6.1.1.4'
N N 0.0061 0.0033 'International Tables Vol C Tables 4.2.6.8 and 6.1.1.4'
O O 0.0106 0.0060 'International Tables Vol C Tables 4.2.6.8 and 6.1.1.4'

loop_
_geom_angle_atom_site_label_1
_geom_angle_atom_site_label_2
_geom_angle_atom_site_label_3
_geom_angle
_geom_angle_site_symmetry_1
_geom_angle_site_symmetry_3
_geom_angle_publ_flag
O1 Co1 O1W 90.22(12) . . ?
O1 Co1 O2 88.49(12) . 8_765 ?
O1 Co1 O2W 88.31(18) . . ?
O1 Co1 O4 171.92(12) . 8_765 ?
O1 Co1 N007 97.99(12) . 8_765 ?
O1W Co1 O2 178.53(13) . 8_765 ?
O1W Co1 O2W 90.02(18) . . ?
O1W Co1 N007 90.63(12) . 8_765 ?
O2 Co1 O2W 89.24(18) 8_765 . ?
O2 Co1 N007 90.25(11) 8_765 8_765 ?
O2W Co1 N007 173.67(17) . 8_765 ?
O4 Co1 O1W 95.02(13) 8_765 . ?
O4 Co1 O2 86.34(13) 8_765 8_765 ?
O4 Co1 O2W 97.81(18) 8_765 . ?
O4 Co1 N007 75.86(13) 8_765 8_765 ?
C1 O1 Co1 133.7(3) . . ?
Co1 O1W H1WA 110.9 . . ?
Co1 O1W H1WB 110.2 . . ?
H1WA O1W H1WB 108.2 . . ?
C1 O2 Co1 127.4(3) . 8_755 ?
Co1 O2W H2WA 112.2 . . ?
Co1 O2W H2WB 105.0 . . ?
H2WA O2W H2WB 100.3 . . ?
C4 O4 Co1 114.9(3) . 8_755 ?
C3 N007 Co1 98.4(2) . 8_755 ?
C3 N007 C13 115.0(3) . . ?
C5 N007 Co1 104.1(2) . 8_755 ?
C5 N007 C3 107.6(3) . . ?
C5 N007 C13 115.1(3) . . ?
C13 N007 Co1 114.8(2) . 8_755 ?
C5 N008 C2 113.2(3) . . ?
C5 N008 C6 121.7(3) . . ?
C6 N008 C2 122.3(3) . . ?
O1 C1 O2 125.9(4) . . ?
O1 C1 C2 116.3(3) . . ?
O2 C1 C2 117.8(3) . . ?
N008 C2 C1 110.9(3) . . ?
N008 C2 H2 110.4 . . ?
N008 C2 C3 101.0(3) . . ?
C1 C2 H2 110.4 . . ?
C1 C2 C3 113.3(3) . . ?
C3 C2 H2 110.4 . . ?
N007 C3 C2 102.6(3) . . ?
N007 C3 H3 109.3 . . ?
N007 C3 C4 111.3(3) . . ?
C2 C3 H3 109.3 . . ?
C4 C3 C2 114.9(3) . . ?
C4 C3 H3 109.3 . . ?
O3 C4 O4 125.2(4) . . ?
O3 C4 C3 117.6(4) . . ?
O4 C4 C3 117.1(3) . . ?
O5 C5 N007 124.4(4) . . ?
O5 C5 N008 127.8(4) . . ?
N008 C5 N007 107.7(3) . . ?
N008 C6 H6A 108.6 . . ?
N008 C6 H6B 108.6 . . ?
N008 C6 C7 114.5(4) . . ?
H6A C6 H6B 107.6 . . ?
C7 C6 H6A 108.6 . . ?
C7 C6 H6B 108.6 . . ?
C8 C7 C6 120.3(4) . . ?
C8 C7 C12 118.4(5) . . ?
C12 C7 C6 121.2(4) . . ?
C7 C8 H8 119.6 . . ?
C9 C8 C7 120.9(5) . . ?
C9 C8 H8 119.6 . . ?
C8 C9 H9 120.0 . . ?
C10 C9 C8 120.0(6) . . ?
C10 C9 H9 120.0 . . ?
C9 C10 H10 119.7 . . ?
C9 C10 C11 120.5(6) . . ?
C11 C10 H10 119.7 . . ?
C10 C11 H11 120.4 . . ?
C12 C11 C10 119.2(6) . . ?
C12 C11 H11 120.4 . . ?
C7 C12 H12 119.6 . . ?
C11 C12 C7 120.8(6) . . ?
C11 C12 H12 119.6 . . ?
N007 C13 H13A 108.9 . . ?
N007 C13 H13B 108.9 . . ?
N007 C13 C14 113.2(3) . . ?
H13A C13 H13B 107.7 . . ?
C14 C13 H13A 108.9 . . ?
C14 C13 H13B 108.9 . . ?
C15 C14 C13 121.0(4) . . ?
C15 C14 C19 118.2(4) . . ?
C19 C14 C13 120.8(4) . . ?
C14 C15 H15 120.2 . . ?
C14 C15 C16 119.6(5) . . ?
C16 C15 H15 120.2 . . ?
C15 C16 H16 119.7 . . ?
C17 C16 C15 120.5(6) . . ?
C17 C16 H16 119.7 . . ?
C16 C17 H17 119.7 . . ?
C18 C17 C16 120.5(6) . . ?
C18 C17 H17 119.7 . . ?
C17 C18 H18 120.3 . . ?
C17 C18 C19 119.4(5) . . ?
C19 C18 H18 120.3 . . ?
C14 C19 H19 119.1 . . ?
C18 C19 C14 121.7(5) . . ?
C18 C19 H19 119.1 . . ?

loop_
_geom_bond_atom_site_label_1
_geom_bond_atom_site_label_2
_geom_bond_distance
_geom_bond_site_symmetry_2
_geom_bond_publ_flag
Co1 O1 2.042(3) . ?
Co1 O1W 2.081(3) . ?
Co1 O2 2.110(3) 8_765 ?
Co1 O2W 2.117(4) . ?
Co1 O4 2.061(3) 8_765 ?
Co1 N007 2.317(3) 8_765 ?
O1 C1 1.250(4) . ?
O1W H1WA 0.8682 . ?
O1W H1WB 0.8672 . ?
O2 Co1 2.110(3) 8_755 ?
O2 C1 1.255(5) . ?
O2W H2WA 0.9091 . ?
O2W H2WB 0.9879 . ?
O3 C4 1.230(5) . ?
O4 Co1 2.061(3) 8_755 ?
O4 C4 1.275(5) . ?
O5 C5 1.216(4) . ?
N007 Co1 2.316(3) 8_755 ?
N007 C3 1.480(4) . ?
N007 C5 1.426(5) . ?
N007 C13 1.500(5) . ?
N008 C2 1.457(5) . ?
N008 C5 1.357(5) . ?
N008 C6 1.454(5) . ?
C1 C2 1.532(5) . ?
C2 H2 0.9800 . ?
C2 C3 1.550(5) . ?
C3 H3 0.9800 . ?
C3 C4 1.525(5) . ?
C6 H6A 0.9700 . ?
C6 H6B 0.9700 . ?
C6 C7 1.506(6) . ?
C7 C8 1.380(6) . ?
C7 C12 1.390(7) . ?
C8 H8 0.9300 . ?
C8 C9 1.379(8) . ?
C9 H9 0.9300 . ?
C9 C10 1.358(9) . ?
C10 H10 0.9300 . ?
C10 C11 1.387(9) . ?
C11 H11 0.9300 . ?
C11 C12 1.377(7) . ?
C12 H12 0.9300 . ?
C13 H13A 0.9700 . ?
C13 H13B 0.9700 . ?
C13 C14 1.510(6) . ?
C14 C15 1.377(7) . ?
C14 C19 1.395(6) . ?
C15 H15 0.9300 . ?
C15 C16 1.399(8) . ?
C16 H16 0.9300 . ?
C16 C17 1.371(9) . ?
C17 H17 0.9300 . ?
C17 C18 1.353(8) . ?
C18 H18 0.9300 . ?
C18 C19 1.376(7) . ?
C19 H19 0.9300 . ?
